data_7116213
loop_
_publ_author_name
'Zhang, Zhe-Yu'
'Peng, Jun'
'Shi, Zhen-Yu'
'Zhou, Wan-Li'
'Khan, Shifa Ullah'
'Liu, Hong-Sheng'

_publ_section_title
;
 Antimony-dependent expansion for the Keggin heteropolyniobate family.
;
_journal_issue 15
_journal_name_full 'Chemical communications (Cambridge, England)'
_journal_page_first 3091
_journal_page_last 3093
_journal_paper_doi 10.1039/c4cc09612f
_journal_volume 51
_journal_year 2015
_chemical_formula_moiety 'H2 Nb12 O40 Sb2 Si, 4(C4 H18 Cu N4 O), 22(H2 O)'
_chemical_formula_sum 'C16 H118 Cu4 N16 Nb12 O66 Sb2 Si'
_chemical_formula_weight 3231.93
_chemical_name_systematic
; 
 ? 
;
_chemical_properties_physical Efflorescent
_space_group_IT_number 88
_symmetry_cell_setting tetragonal
_symmetry_space_group_name_Hall '-I 4ad'
_symmetry_space_group_name_H-M 'I 41/a :2'
_atom_sites_solution_hydrogens geom
_atom_sites_solution_primary direct
_atom_sites_solution_secondary difmap
_audit_block_doi 10.5517/cc11m0b0
_audit_creation_method SHELXL-97
_audit_update_record
;
2014-08-23 deposited with the CCDC.
2015-01-02 downloaded from the CCDC.
;
_cell_angle_alpha 90.00
_cell_angle_beta 90.00
_cell_angle_gamma 90.00
_cell_formula_units_Z 4
_cell_length_a 25.6450(5)
_cell_length_b 25.6450(5)
_cell_length_c 16.2100(5)
_cell_measurement_temperature 293(2)
_cell_volume 10660.8(4)
_computing_cell_refinement 'Bruker SMART'
_computing_data_collection 'Bruker SMART'
_computing_data_reduction 'Bruker SAINT'
_computing_molecular_graphics 'Bruker SHELXTL'
_computing_publication_material 'Bruker SHELXTL'
_computing_structure_refinement 'SHELXL-97 (Sheldrick, 1997)'
_computing_structure_solution 'SHELXS-97 (Sheldrick, 1990)'
_diffrn_ambient_temperature 293(2)
_diffrn_measured_fraction_theta_full 0.999
_diffrn_measured_fraction_theta_max 0.999
_diffrn_measurement_device_type 'CCD area detector'
_diffrn_measurement_method 'phi and omega scans'
_diffrn_radiation_monochromator graphite
_diffrn_radiation_source 'fine-focus sealed tube'
_diffrn_radiation_type MoK\a
_diffrn_radiation_wavelength 0.71069
_diffrn_reflns_av_R_equivalents 0.1125
_diffrn_reflns_av_sigmaI/netI 0.0935
_diffrn_reflns_limit_h_max 32
_diffrn_reflns_limit_h_min -34
_diffrn_reflns_limit_k_max 34
_diffrn_reflns_limit_k_min -32
_diffrn_reflns_limit_l_max 19
_diffrn_reflns_limit_l_min -21
_diffrn_reflns_number 35081
_diffrn_reflns_theta_full 28.37
_diffrn_reflns_theta_max 28.37
_diffrn_reflns_theta_min 2.18
_exptl_absorpt_coefficient_mu 2.617
_exptl_absorpt_correction_T_max 0.855
_exptl_absorpt_correction_T_min 0.651
_exptl_absorpt_correction_type multi-scan
_exptl_absorpt_process_details SADABS
_exptl_crystal_colour blue
_exptl_crystal_density_diffrn 2.014
_exptl_crystal_density_method 'not measured'
_exptl_crystal_description platelet
_exptl_crystal_F_000 6312
_exptl_crystal_size_max 0.18
_exptl_crystal_size_mid 0.14
_exptl_crystal_size_min 0.06
_refine_diff_density_max 1.677
_refine_diff_density_min -0.873
_refine_diff_density_rms 0.214
_refine_ls_extinction_method none
_refine_ls_goodness_of_fit_ref 1.026
_refine_ls_hydrogen_treatment mixed
_refine_ls_matrix_type full
_refine_ls_number_parameters 287
_refine_ls_number_reflns 6678
_refine_ls_number_restraints 36
_refine_ls_restrained_S_all 1.029
_refine_ls_R_factor_all 0.1174
_refine_ls_R_factor_gt 0.0578
_refine_ls_shift/su_max 0.000
_refine_ls_shift/su_mean 0.000
_refine_ls_structure_factor_coef Fsqd
_refine_ls_weighting_details 'calc w=1/[\s^2^(Fo^2^)+(0.0972P)^2^+16.4811P] where P=(Fo^2^+2Fc^2^)/3'
_refine_ls_weighting_scheme calc
_refine_ls_wR_factor_gt 0.1581
_refine_ls_wR_factor_ref 0.1889
_reflns_number_gt 4008
_reflns_number_total 6678
_reflns_threshold_expression >2sigma(I)
_cod_data_source_file c4cc09612f2.cif
_cod_data_source_block shelxl
_cod_depositor_comments
;
The following automatic conversions were performed:

'_symmetry_cell_setting' value 'Tetragonal' changed to 'tetragonal'
according to
/usr/data/users/saulius/crontab/automatic-downloads/rss-feeds/RSC/lib/dictionaries/cif_core.dic
dictionary named 'cif_core.dic' version 2.4.2 from
2011-04-26.

'_exptl_absorpt_correction_type' value 'Multi-scan'
changed to 'multi-scan' according to
/usr/data/users/saulius/crontab/automatic-downloads/rss-feeds/RSC/lib/dictionaries/cif_core.dic
dictionary named 'cif_core.dic' version 2.4.2 from 2011-04-26.

Automatic conversion script
Id: cif_fix_values 2935 2014-11-11 08:27:57Z andrius 

 Adding full bibliography for 7116213--7116221.cif.
;
_cod_original_sg_symbol_H-M I4(1)/a
_cod_database_code 7116213

loop_
_symmetry_equiv_pos_as_xyz
'x, y, z'
'-x, -y+1/2, z'
'-y+3/4, x+1/4, z+1/4'
'y+1/4, -x+1/4, z+1/4'
'x+1/2, y+1/2, z+1/2'
'-x+1/2, -y+1, z+1/2'
'-y+5/4, x+3/4, z+3/4'
'y+3/4, -x+3/4, z+3/4'
'-x, -y, -z'
'x, y-1/2, -z'
'y-3/4, -x-1/4, -z-1/4'
'-y-1/4, x-1/4, -z-1/4'
'-x+1/2, -y+1/2, -z+1/2'
'x+1/2, y, -z+1/2'
'y-1/4, -x+1/4, -z+1/4'
'-y+1/4, x+1/4, -z+1/4'

loop_
_atom_site_label
_atom_site_type_symbol
_atom_site_fract_x
_atom_site_fract_y
_atom_site_fract_z
_atom_site_U_iso_or_equiv
_atom_site_adp_type
_atom_site_occupancy
_atom_site_symmetry_multiplicity
_atom_site_calc_flag
_atom_site_refinement_flags
Si1 Si 0.0000 0.2500 0.1250 0.0163(9) Uani 1 4 d S
Cu1 Cu 0.08465(5) 0.97883(5) 0.17086(8) 0.0371(3) Uani 1 1 d .
Nb1 Nb 0.13674(3) 0.20957(3) 0.13052(5) 0.0212(2) Uani 1 1 d .
Nb2 Nb 0.05513(3) 0.16154(3) 0.27550(5) 0.0215(2) Uani 1 1 d .
Nb3 Nb 0.09396(3) 0.29452(3) 0.27651(5) 0.0218(2) Uani 1 1 d .
Sb1 Sb 0.0000 0.2500 0.39416(5) 0.0262(2) Uani 1 2 d S
C1 C 0.0205(7) 0.9623(6) 0.3103(10) 0.087(5) Uani 1 1 d U
H1A H 0.0404 0.9627 0.3612 0.105 Uiso 1 1 calc R
H1B H -0.0158 0.9676 0.3248 0.105 Uiso 1 1 calc R
C2 C 0.0253(7) 0.9132(7) 0.2754(11) 0.097(5) Uani 1 1 d U
H2A H -0.0074 0.9043 0.2488 0.117 Uiso 1 1 calc R
H2B H 0.0311 0.8881 0.3191 0.117 Uiso 1 1 calc R
C3 C 0.1454(6) 0.9952(5) 0.0287(8) 0.066(4) Uani 1 1 d .
H3A H 0.1177 0.9984 -0.0116 0.079 Uiso 1 1 calc R
H3B H 0.1776 0.9884 -0.0007 0.079 Uiso 1 1 calc R
C4 C 0.1502(5) 1.0437(5) 0.0739(10) 0.066(4) Uani 1 1 d .
H4A H 0.1503 1.0728 0.0356 0.080 Uiso 1 1 calc R
H4B H 0.1829 1.0441 0.1040 0.080 Uiso 1 1 calc R
N1 N 0.0372(4) 1.0058(3) 0.2605(5) 0.046(2) Uani 1 1 d .
H1C H 0.0543 1.0291 0.2920 0.055 Uiso 1 1 calc R
H1D H 0.0093 1.0217 0.2380 0.055 Uiso 1 1 calc R
N2 N 0.0671(4) 0.9084(3) 0.2153(6) 0.047(2) Uani 1 1 d .
H2C H 0.0569 0.8873 0.1739 0.056 Uiso 1 1 calc R
H2D H 0.0954 0.8942 0.2394 0.056 Uiso 1 1 calc R
N3 N 0.1343(4) 0.9523(3) 0.0830(6) 0.047(2) Uani 1 1 d .
H3C H 0.1639 0.9406 0.1064 0.057 Uiso 1 1 calc R
H3D H 0.1195 0.9260 0.0548 0.057 Uiso 1 1 calc R
N4 N 0.1067(3) 1.0492(3) 0.1315(6) 0.041(2) Uani 1 1 d .
H4C H 0.0798 1.0652 0.1063 0.049 Uiso 1 1 calc R
H4D H 0.1166 1.0689 0.1748 0.049 Uiso 1 1 calc R
O1 O 0.2015(2) 0.1917(3) 0.1055(4) 0.0331(16) Uani 1 1 d .
O2 O 0.0668(3) 0.1148(3) 0.3541(4) 0.0356(16) Uani 1 1 d .
O3 O 0.1253(3) 0.3303(3) 0.3555(4) 0.0343(16) Uani 1 1 d .
O4 O 0.1504(2) 0.2616(2) 0.2207(4) 0.0234(13) Uani 1 1 d .
O5 O 0.1220(2) 0.1598(2) 0.2225(4) 0.0258(14) Uani 1 1 d .
O6 O 0.0747(2) 0.2284(2) 0.3442(4) 0.0230(13) Uani 1 1 d .
O7 O -0.0168(2) 0.1921(2) 0.3167(4) 0.0236(13) Uani 1 1 d .
O8 O 0.0970(2) 0.1670(2) 0.0539(4) 0.0279(14) Uani 1 1 d .
O9 O 0.1278(2) 0.2678(2) 0.0541(4) 0.0241(13) Uani 1 1 d .
O10 O 0.0502(2) 0.2354(2) 0.1824(3) 0.0206(12) Uani 1 1 d .
O1W O 0.0143(3) 0.9748(3) 0.0842(5) 0.047(2) Uani 1 1 d .
O2W O 0.7870(3) 0.1298(4) 0.4287(7) 0.085(3) Uani 1 1 d .
O3W O 0.9052(5) 0.0600(4) 0.3221(7) 0.102(4) Uani 1 1 d .
O4W O 0.1227(7) 0.0343(6) 0.4182(12) 0.065(5) Uani 0.50 1 d P
O5W O 0.9201(7) 0.1529(8) 0.5078(9) 0.067(6) Uani 0.50 1 d P
O6W O 0.0174(7) 0.1098(8) 0.5003(11) 0.080(6) Uani 0.50 1 d PU
O7W O 0.1685(7) 0.9833(7) 0.2823(12) 0.183(7) Uani 1 1 d U
O8W O 0.1454(10) 0.8555(10) 0.3580(14) 0.107(8) Uani 0.50 1 d PU
O9W O 0.0585(12) 0.9753(11) 0.5272(18) 0.132(10) Uani 0.50 1 d PU

loop_
_atom_site_aniso_label
_atom_site_aniso_U_11
_atom_site_aniso_U_22
_atom_site_aniso_U_33
_atom_site_aniso_U_23
_atom_site_aniso_U_13
_atom_site_aniso_U_12
Si1 0.0141(13) 0.0141(13) 0.021(2) 0.000 0.000 0.000
Cu1 0.0444(8) 0.0275(7) 0.0394(7) -0.0044(5) -0.0031(6) 0.0044(6)
Nb1 0.0173(4) 0.0206(4) 0.0257(4) -0.0007(3) -0.0017(3) 0.0004(3)
Nb2 0.0209(4) 0.0200(4) 0.0236(4) 0.0013(3) -0.0017(3) 0.0014(3)
Nb3 0.0197(4) 0.0211(4) 0.0245(4) -0.0003(3) -0.0031(3) 0.0006(3)
Sb1 0.0321(5) 0.0265(5) 0.0199(4) 0.000 0.000 -0.0004(4)
C1 0.107(9) 0.072(8) 0.083(8) 0.004(7) 0.031(7) 0.002(7)
C2 0.110(9) 0.080(8) 0.101(9) -0.004(7) 0.017(8) -0.012(7)
C3 0.077(10) 0.060(9) 0.061(9) -0.025(7) 0.023(7) -0.007(7)
C4 0.053(8) 0.052(8) 0.095(11) -0.001(8) 0.016(8) 0.007(7)
N1 0.066(7) 0.035(5) 0.036(5) 0.001(4) 0.004(5) 0.005(5)
N2 0.053(6) 0.030(5) 0.058(6) -0.004(4) -0.005(5) 0.006(4)
N3 0.037(5) 0.032(5) 0.073(7) -0.020(5) -0.001(5) -0.005(4)
N4 0.037(5) 0.029(5) 0.057(6) -0.004(4) 0.001(4) 0.005(4)
O1 0.021(3) 0.034(4) 0.045(4) -0.004(3) 0.002(3) -0.001(3)
O2 0.041(4) 0.035(4) 0.031(4) 0.010(3) -0.003(3) 0.000(3)
O3 0.036(4) 0.032(4) 0.035(4) -0.003(3) -0.013(3) -0.001(3)
O4 0.017(3) 0.023(3) 0.031(3) -0.006(3) -0.003(3) 0.001(2)
O5 0.026(3) 0.019(3) 0.033(3) 0.007(3) 0.000(3) 0.004(2)
O6 0.023(3) 0.023(3) 0.023(3) 0.001(3) -0.004(2) 0.003(2)
O7 0.027(3) 0.021(3) 0.023(3) -0.001(2) 0.001(3) -0.001(2)
O8 0.022(3) 0.025(3) 0.037(4) -0.003(3) -0.006(3) 0.006(3)
O9 0.017(3) 0.023(3) 0.032(3) 0.001(3) -0.001(3) -0.002(2)
O10 0.021(3) 0.022(3) 0.020(3) 0.001(2) 0.001(2) 0.002(2)
O1W 0.044(4) 0.037(4) 0.060(5) -0.017(4) -0.016(4) 0.009(3)
O2W 0.046(6) 0.091(8) 0.119(9) 0.052(7) 0.012(6) 0.018(5)
O3W 0.141(11) 0.063(7) 0.102(9) 0.020(6) 0.010(8) 0.009(7)
O4W 0.060(11) 0.035(9) 0.100(14) 0.019(9) -0.024(11) 0.008(8)
O5W 0.057(11) 0.119(16) 0.026(8) 0.013(9) -0.010(8) 0.025(11)
O6W 0.078(9) 0.107(10) 0.054(8) 0.017(7) 0.032(7) 0.013(8)
O7W 0.175(10) 0.184(10) 0.189(10) -0.009(8) -0.033(8) -0.008(8)
O8W 0.109(11) 0.110(11) 0.101(11) 0.011(8) 0.017(8) 0.013(9)
O9W 0.146(13) 0.131(13) 0.119(12) 0.005(9) -0.006(9) 0.003(9)

loop_
_atom_type_symbol
_atom_type_description
_atom_type_scat_dispersion_real
_atom_type_scat_dispersion_imag
_atom_type_scat_source
C C 0.0033 0.0016 'International Tables Vol C Tables 4.2.6.8 and 6.1.1.4'
H H 0.0000 0.0000 'International Tables Vol C Tables 4.2.6.8 and 6.1.1.4'
N N 0.0061 0.0033 'International Tables Vol C Tables 4.2.6.8 and 6.1.1.4'
Si Si 0.0817 0.0704 'International Tables Vol C Tables 4.2.6.8 and 6.1.1.4'
Cu Cu 0.3201 1.2651 'International Tables Vol C Tables 4.2.6.8 and 6.1.1.4'
Nb Nb -2.0727 0.6215 'International Tables Vol C Tables 4.2.6.8 and 6.1.1.4'
Sb Sb -0.5866 1.5461 'International Tables Vol C Tables 4.2.6.8 and 6.1.1.4'
O O 0.0106 0.0060 'International Tables Vol C Tables 4.2.6.8 and 6.1.1.4'

loop_
_geom_angle_atom_site_label_1
_geom_angle_atom_site_label_2
_geom_angle_atom_site_label_3
_geom_angle
_geom_angle_site_symmetry_1
_geom_angle_site_symmetry_3
O10 Si1 O10 110.4(4) . 2
O10 Si1 O10 108.99(19) . 16
O10 Si1 O10 108.99(19) 2 16
O10 Si1 O10 108.99(19) . 15
O10 Si1 O10 108.99(19) 2 15
O10 Si1 O10 110.4(4) 16 15
N2 Cu1 N4 175.9(4) . .
N2 Cu1 N1 85.0(4) . .
N4 Cu1 N1 95.3(4) . .
N2 Cu1 N3 95.3(4) . .
N4 Cu1 N3 84.3(4) . .
N1 Cu1 N3 178.2(4) . .
N2 Cu1 O1W 90.1(3) . .
N4 Cu1 O1W 94.0(3) . .
N1 Cu1 O1W 89.0(3) . .
N3 Cu1 O1W 92.8(3) . .
O1 Nb1 O8 101.6(3) . .
O1 Nb1 O9 99.4(3) . .
O8 Nb1 O9 87.8(3) . .
O1 Nb1 O5 100.5(3) . .
O8 Nb1 O5 91.1(3) . .
O9 Nb1 O5 159.9(2) . .
O1 Nb1 O4 100.0(3) . .
O8 Nb1 O4 158.4(2) . .
O9 Nb1 O4 88.5(2) . .
O5 Nb1 O4 85.1(3) . .
O1 Nb1 O10 173.2(3) . .
O8 Nb1 O10 84.0(2) . .
O9 Nb1 O10 84.6(2) . .
O5 Nb1 O10 75.3(2) . .
O4 Nb1 O10 74.4(2) . .
O2 Nb2 O9 102.3(3) . 15
O2 Nb2 O5 98.9(3) . .
O9 Nb2 O5 97.7(3) 15 .
O2 Nb2 O6 97.5(3) . .
O9 Nb2 O6 155.9(2) 15 .
O5 Nb2 O6 92.5(2) . .
O2 Nb2 O7 99.8(3) . .
O9 Nb2 O7 88.4(2) 15 .
O5 Nb2 O7 158.6(2) . .
O6 Nb2 O7 74.8(2) . .
O2 Nb2 O10 169.5(3) . .
O9 Nb2 O10 88.0(2) 15 .
O5 Nb2 O10 77.7(2) . .
O6 Nb2 O10 72.9(2) . .
O7 Nb2 O10 82.0(2) . .
O2 Nb2 Sb1 96.8(2) . .
O9 Nb2 Sb1 123.14(18) 15 .
O5 Nb2 Sb1 131.42(18) . .
O6 Nb2 Sb1 39.83(16) . .
O7 Nb2 Sb1 35.41(16) . .
O10 Nb2 Sb1 78.63(13) . .
O3 Nb3 O8 101.4(3) . 16
O3 Nb3 O4 103.1(3) . .
O8 Nb3 O4 95.8(3) 16 .
O3 Nb3 O6 98.5(3) . .
O8 Nb3 O6 155.1(2) 16 .
O4 Nb3 O6 94.0(2) . .
O3 Nb3 O7 96.8(3) . 2
O8 Nb3 O7 87.6(2) 16 2
O4 Nb3 O7 158.6(2) . 2
O6 Nb3 O7 75.3(2) . 2
O3 Nb3 O10 171.8(3) . .
O8 Nb3 O10 86.7(2) 16 .
O4 Nb3 O10 77.1(2) . .
O6 Nb3 O10 73.3(2) . .
O7 Nb3 O10 82.0(2) 2 .
O3 Nb3 Sb1 95.4(2) . .
O8 Nb3 Sb1 122.59(19) 16 .
O4 Nb3 Sb1 132.93(18) . .
O6 Nb3 Sb1 40.02(16) . .
O7 Nb3 Sb1 35.74(16) 2 .
O10 Nb3 Sb1 78.92(13) . .
O7 Sb1 O7 101.8(3) . 2
O7 Sb1 O6 76.3(2) . 2
O7 Sb1 O6 76.3(2) 2 2
O7 Sb1 O6 76.3(2) . .
O7 Sb1 O6 76.3(2) 2 .
O6 Sb1 O6 135.8(3) 2 .
O7 Sb1 Nb3 92.97(17) . .
O7 Sb1 Nb3 38.25(17) 2 .
O6 Sb1 Nb3 110.22(16) 2 .
O6 Sb1 Nb3 38.43(16) . .
O7 Sb1 Nb3 38.26(17) . 2
O7 Sb1 Nb3 92.97(17) 2 2
O6 Sb1 Nb3 38.43(16) 2 2
O6 Sb1 Nb3 110.22(16) . 2
Nb3 Sb1 Nb3 108.86(4) . 2
O7 Sb1 Nb2 37.90(17) . .
O7 Sb1 Nb2 93.01(17) 2 .
O6 Sb1 Nb2 109.86(16) 2 .
O6 Sb1 Nb2 38.80(15) . .
Nb3 Sb1 Nb2 65.45(2) . .
Nb3 Sb1 Nb2 74.69(2) 2 .
O7 Sb1 Nb2 93.02(17) . 2
O7 Sb1 Nb2 37.91(17) 2 2
O6 Sb1 Nb2 38.80(15) 2 2
O6 Sb1 Nb2 109.86(16) . 2
Nb3 Sb1 Nb2 74.69(2) . 2
Nb3 Sb1 Nb2 65.45(2) 2 2
Nb2 Sb1 Nb2 108.53(4) . 2
C2 C1 N1 116.6(14) . .
C1 C2 N2 114.6(14) . .
N3 C3 C4 111.4(11) . .
C3 C4 N4 109.9(11) . .
C1 N1 Cu1 108.5(8) . .
C2 N2 Cu1 109.3(9) . .
C3 N3 Cu1 107.3(7) . .
C4 N4 Cu1 109.5(7) . .
Nb3 O4 Nb1 120.4(3) . .
Nb2 O5 Nb1 119.2(3) . .
Nb3 O6 Nb2 116.2(3) . .
Nb3 O6 Sb1 101.6(2) . .
Nb2 O6 Sb1 101.4(2) . .
Sb1 O7 Nb3 106.0(3) . 2
Sb1 O7 Nb2 106.7(3) . .
Nb3 O7 Nb2 141.4(3) 2 .
Nb3 O8 Nb1 153.7(3) 15 .
Nb2 O9 Nb1 151.6(3) 16 .
Si1 O10 Nb2 125.2(3) . .
Si1 O10 Nb3 125.5(3) . .
Nb2 O10 Nb3 94.2(2) . .
Si1 O10 Nb1 125.3(3) . .
Nb2 O10 Nb1 87.43(18) . .
Nb3 O10 Nb1 88.02(19) . .

loop_
_geom_bond_atom_site_label_1
_geom_bond_atom_site_label_2
_geom_bond_distance
_geom_bond_site_symmetry_2
Si1 O10 1.631(6) .
Si1 O10 1.631(6) 2
Si1 O10 1.631(6) 16
Si1 O10 1.631(6) 15
Cu1 N2 1.997(9) .
Cu1 N4 1.997(9) .
Cu1 N1 2.018(9) .
Cu1 N3 2.027(9) .
Cu1 O1W 2.289(7) .
Nb1 O1 1.770(6) .
Nb1 O8 1.943(6) .
Nb1 O9 1.953(6) .
Nb1 O5 2.000(6) .
Nb1 O4 2.011(6) .
Nb1 O10 2.465(6) .
Nb2 O2 1.776(6) .
Nb2 O9 1.898(6) 15
Nb2 O5 1.919(6) .
Nb2 O6 2.105(6) .
Nb2 O7 2.112(6) .
Nb2 O10 2.425(6) .
Nb2 Sb1 3.2931(9) .
Nb3 O3 1.768(6) .
Nb3 O8 1.894(6) 16
Nb3 O4 1.904(6) .
Nb3 O6 2.080(6) .
Nb3 O7 2.112(6) 2
Nb3 O10 2.427(6) .
Nb3 Sb1 3.2782(9) .
Sb1 O7 1.992(6) .
Sb1 O7 1.992(6) 2
Sb1 O6 2.152(6) 2
Sb1 O6 2.152(6) .
Sb1 Nb3 3.2783(9) 2
Sb1 Nb2 3.2932(9) 2
C1 C2 1.39(2) .
C1 N1 1.441(16) .
C2 N2 1.452(17) .
C3 N3 1.438(15) .
C3 C4 1.449(17) .
C4 N4 1.462(15) .
O7 Nb3 2.112(6) 2
O8 Nb3 1.894(6) 15
O9 Nb2 1.898(6) 16
